data_8103312
loop_
_publ_author_name
'Shijun Chen'

_publ_section_title
;
 Crystal structure of
 catena-(m4-1-methyl-1H-1,2,3,4-tetrazole-5-thiolato)cesium(I),
 Cs(C2H3.5N4S)2
;
_journal_issue 2
_journal_name_full 'Zeitschrift f\"ur Kristallographie - New Crystal Structures'
_journal_page_first 213
_journal_volume 227
_journal_year 2012
_chemical_formula_moiety 'C4 H7 Cs N8 S2'
_chemical_formula_sum 'C4 H7 Cs N8 S2'
_chemical_formula_weight 364.21
_space_group_IT_number 2
_symmetry_cell_setting triclinic
_symmetry_space_group_name_Hall '-P 1'
_symmetry_space_group_name_H-M 'P -1'
_atom_sites_solution_hydrogens geom
_atom_sites_solution_primary direct
_atom_sites_solution_secondary difmap
_audit_creation_method SHELXL-97
_cell_angle_alpha 69.60(3)
_cell_angle_beta 73.99(3)
_cell_angle_gamma 61.60(3)
_cell_formula_units_Z 1
_cell_length_a 6.2700(13)
_cell_length_b 6.4100(13)
_cell_length_c 8.9700(18)
_cell_measurement_reflns_used 1545
_cell_measurement_temperature 293(2)
_cell_measurement_theta_max 27.76
_cell_measurement_theta_min 3.74
_cell_volume 294.58(14)
_computing_cell_refinement 'SMART (Bruker, 2002)'
_computing_data_collection 'SMART (Bruker, 2002)'
_computing_data_reduction SAINT-Plus
_computing_molecular_graphics 'SHELXTL (Sheldrick, 2008)'
_computing_publication_material SHELXTL
_computing_structure_refinement 'SHELXL97 (Sheldrick, 2008)'
_computing_structure_solution 'SHELXS97 (Sheldrick, 2008)'
_diffrn_ambient_temperature 293(2)
_diffrn_measured_fraction_theta_full 0.988
_diffrn_measured_fraction_theta_max 0.988
_diffrn_measurement_device_type 'Bruker SMART CCD'
_diffrn_measurement_method 'phi and omega scans'
_diffrn_radiation_monochromator graphite
_diffrn_radiation_source 'fine-focus sealed tube'
_diffrn_radiation_type MoK\a
_diffrn_radiation_wavelength 0.71073
_diffrn_reflns_av_R_equivalents 0.0113
_diffrn_reflns_av_sigmaI/netI 0.0178
_diffrn_reflns_limit_h_max 7
_diffrn_reflns_limit_h_min -7
_diffrn_reflns_limit_k_max 6
_diffrn_reflns_limit_k_min -7
_diffrn_reflns_limit_l_max 9
_diffrn_reflns_limit_l_min -10
_diffrn_reflns_number 1477
_diffrn_reflns_theta_full 25.10
_diffrn_reflns_theta_max 25.10
_diffrn_reflns_theta_min 2.44
_exptl_absorpt_coefficient_mu 3.480
_exptl_absorpt_correction_T_max 0.476
_exptl_absorpt_correction_T_min 0.352
_exptl_absorpt_correction_type multi-scan
_exptl_absorpt_process_details 'SADABS (Sheldrick, 1996)'
_exptl_crystal_colour yellow
_exptl_crystal_density_diffrn 2.053
_exptl_crystal_density_method 'not measured'
_exptl_crystal_description block
_exptl_crystal_F_000 174
_exptl_crystal_size_max 0.41
_exptl_crystal_size_mid 0.23
_exptl_crystal_size_min 0.22
_refine_diff_density_max 0.625
_refine_diff_density_min -0.832
_refine_diff_density_rms 0.126
_refine_ls_extinction_coef 0.219(18)
_refine_ls_extinction_expression Fc^*^=kFc[1+0.001xFc^2^\l^3^/sin(2\q)]^-1/4^
_refine_ls_extinction_method SHELXL
_refine_ls_goodness_of_fit_ref 0.999
_refine_ls_hydrogen_treatment constr
_refine_ls_matrix_type full
_refine_ls_number_parameters 72
_refine_ls_number_reflns 1029
_refine_ls_number_restraints 1
_refine_ls_restrained_S_all 1.006
_refine_ls_R_factor_all 0.0273
_refine_ls_R_factor_gt 0.0272
_refine_ls_shift/su_max 0.000
_refine_ls_shift/su_mean 0.000
_refine_ls_structure_factor_coef Fsqd
_refine_ls_weighting_details 'calc w=1/[\s^2^(Fo^2^)+(0.0832P)^2^+0.6000P] where P=(Fo^2^+2Fc^2^)/3'
_refine_ls_weighting_scheme calc
_refine_ls_wR_factor_gt 0.1061
_refine_ls_wR_factor_ref 0.1062
_reflns_number_gt 1020
_reflns_number_total 1029
_reflns_threshold_expression >2sigma(I)
_cod_data_source_file 1267-3637.cff
_cod_data_source_block I
_cod_depositor_comments
;
The following automatic conversions were performed:

'_symmetry_cell_setting' value 'Triclinic' changed to 'triclinic'
according to /home/saulius/struct/CIF-dictionaries/cif_core.dic
dictionary named 'cif_core.dic' version 2.4.1 from 2010-06-29.

Automatic conversion script
Id: cif_fix_values 1891 2012-01-12 08:04:46Z andrius 
;
_cod_original_sg_symbol_H-M P-1
_cod_database_code 8103312

loop_
_symmetry_equiv_pos_as_xyz
'x, y, z'
'-x, -y, -z'

loop_
_atom_site_label
_atom_site_type_symbol
_atom_site_fract_x
_atom_site_fract_y
_atom_site_fract_z
_atom_site_U_iso_or_equiv
_atom_site_adp_type
_atom_site_occupancy
_atom_site_symmetry_multiplicity
_atom_site_calc_flag
_atom_site_refinement_flags
Cs1 Cs 1.0000 0.0000 1.0000 0.0507(3) Uani 1 2 d S
S1 S 1.3162(2) 0.2685(3) 0.14656(16) 0.0480(4) Uani 1 1 d .
C1 C 1.1698(8) 0.2465(8) 0.3379(6) 0.0305(9) Uani 1 1 d .
C2 C 0.7266(10) 0.4945(11) 0.2848(8) 0.0462(13) Uani 1 1 d .
H3 H 0.6357 0.6529 0.3069 0.069 Uiso 1 1 calc R
H2 H 0.6202 0.4146 0.3094 0.069 Uiso 1 1 calc R
H1 H 0.7934 0.5139 0.1734 0.069 Uiso 1 1 calc R
N1 N 0.9257(7) 0.3456(7) 0.3835(5) 0.0319(8) Uani 1 1 d .
N2 N 0.8768(8) 0.2877(8) 0.5466(5) 0.0377(9) Uani 1 1 d .
N3 N 1.0852(8) 0.1575(8) 0.5998(5) 0.0368(9) Uani 1 1 d .
N4 N 1.2682(7) 0.1279(7) 0.4753(5) 0.0333(8) Uani 1 1 d D
H4 H 1.4220 0.0466 0.4830 0.040 Uiso 0.50 1 calc PRD

loop_
_atom_site_aniso_label
_atom_site_aniso_U_11
_atom_site_aniso_U_22
_atom_site_aniso_U_33
_atom_site_aniso_U_23
_atom_site_aniso_U_13
_atom_site_aniso_U_12
Cs1 0.0565(4) 0.0626(4) 0.0361(4) -0.0156(2) 0.0031(2) -0.0304(3)
S1 0.0344(7) 0.0707(9) 0.0296(7) -0.0109(6) -0.0016(5) -0.0177(6)
C1 0.030(2) 0.032(2) 0.032(2) -0.0095(17) -0.0034(17) -0.0146(17)
C2 0.031(2) 0.054(3) 0.052(3) -0.014(2) -0.014(2) -0.012(2)
N1 0.0288(18) 0.0360(18) 0.033(2) -0.0104(15) -0.0069(16) -0.0132(15)
N2 0.037(2) 0.046(2) 0.034(2) -0.0136(17) 0.0001(16) -0.0206(18)
N3 0.044(2) 0.046(2) 0.024(2) -0.0073(16) -0.0024(16) -0.0236(18)
N4 0.0334(19) 0.0395(19) 0.030(2) -0.0087(15) -0.0091(15) -0.0149(16)

loop_
_atom_type_symbol
_atom_type_description
_atom_type_scat_dispersion_real
_atom_type_scat_dispersion_imag
_atom_type_scat_source
C C 0.0033 0.0016 'International Tables Vol C Tables 4.2.6.8 and 6.1.1.4'
H H 0.0000 0.0000 'International Tables Vol C Tables 4.2.6.8 and 6.1.1.4'
N N 0.0061 0.0033 'International Tables Vol C Tables 4.2.6.8 and 6.1.1.4'
S S 0.1246 0.1234 'International Tables Vol C Tables 4.2.6.8 and 6.1.1.4'
Cs Cs -0.3680 2.1192 'International Tables Vol C Tables 4.2.6.8 and 6.1.1.4'

loop_
_geom_angle_atom_site_label_1
_geom_angle_atom_site_label_2
_geom_angle_atom_site_label_3
_geom_angle
_geom_angle_site_symmetry_1
_geom_angle_site_symmetry_3
N3 Cs1 N3 180.000(1) 2_757 .
N3 Cs1 S1 109.04(9) 2_757 2_856
N3 Cs1 S1 70.96(9) . 2_856
N3 Cs1 S1 70.96(9) 2_757 1_456
N3 Cs1 S1 109.04(9) . 1_456
S1 Cs1 S1 180.0 2_856 1_456
N3 Cs1 S1 71.91(8) 2_757 1_556
N3 Cs1 S1 108.09(8) . 1_556
S1 Cs1 S1 70.30(4) 2_856 1_556
S1 Cs1 S1 109.70(4) 1_456 1_556
N3 Cs1 S1 108.09(8) 2_757 2_756
N3 Cs1 S1 71.91(8) . 2_756
S1 Cs1 S1 109.70(4) 2_856 2_756
S1 Cs1 S1 70.30(4) 1_456 2_756
S1 Cs1 S1 180.0 1_556 2_756
N3 Cs1 S1 72.19(8) 2_757 1_546
N3 Cs1 S1 107.81(8) . 1_546
S1 Cs1 S1 67.38(5) 2_856 1_546
S1 Cs1 S1 112.62(5) 1_456 1_546
S1 Cs1 S1 109.46(4) 1_556 1_546
S1 Cs1 S1 70.54(4) 2_756 1_546
N3 Cs1 S1 107.81(8) 2_757 2_766
N3 Cs1 S1 72.19(8) . 2_766
S1 Cs1 S1 112.62(5) 2_856 2_766
S1 Cs1 S1 67.38(5) 1_456 2_766
S1 Cs1 S1 70.54(4) 1_556 2_766
S1 Cs1 S1 109.46(4) 2_756 2_766
S1 Cs1 S1 180.00(4) 1_546 2_766
C1 S1 Cs1 129.10(16) . 1_654
C1 S1 Cs1 97.71(15) . 1_554
Cs1 S1 Cs1 109.70(4) 1_654 1_554
C1 S1 Cs1 96.31(16) . 1_564
Cs1 S1 Cs1 112.62(5) 1_654 1_564
Cs1 S1 Cs1 109.46(4) 1_554 1_564
N4 C1 N1 105.0(4) . .
N4 C1 S1 128.2(3) . .
N1 C1 S1 126.7(3) . .
N1 C2 H3 109.5 . .
N1 C2 H2 109.5 . .
H3 C2 H2 109.5 . .
N1 C2 H1 109.5 . .
H3 C2 H1 109.5 . .
H2 C2 H1 109.5 . .
C1 N1 N2 110.0(3) . .
C1 N1 C2 129.5(4) . .
N2 N1 C2 120.5(4) . .
N3 N2 N1 106.5(4) . .
N2 N3 N4 109.9(4) . .
N2 N3 Cs1 109.8(3) . .
N4 N3 Cs1 140.4(3) . .
C1 N4 N3 108.6(4) . .
C1 N4 H4 125.7 . .
N3 N4 H4 125.7 . .

loop_
_geom_bond_atom_site_label_1
_geom_bond_atom_site_label_2
_geom_bond_distance
_geom_bond_site_symmetry_2
Cs1 N3 3.335(4) 2_757
Cs1 N3 3.335(4) .
Cs1 S1 3.8105(19) 2_856
Cs1 S1 3.8105(19) 1_456
Cs1 S1 3.8576(17) 1_556
Cs1 S1 3.8576(17) 2_756
Cs1 S1 3.993(2) 1_546
Cs1 S1 3.993(2) 2_766
S1 C1 1.701(5) .
S1 Cs1 3.8105(19) 1_654
S1 Cs1 3.8576(17) 1_554
S1 Cs1 3.993(2) 1_564
C1 N4 1.341(6) .
C1 N1 1.350(6) .
C2 N1 1.463(6) .
C2 H3 0.9600 .
C2 H2 0.9600 .
C2 H1 0.9600 .
N1 N2 1.362(6) .
N2 N3 1.289(6) .
N3 N4 1.354(6) .
N4 H4 0.8600 .

loop_
_geom_torsion_atom_site_label_1
_geom_torsion_atom_site_label_2
_geom_torsion_atom_site_label_3
_geom_torsion_atom_site_label_4
_geom_torsion
_geom_torsion_site_symmetry_1
Cs1 S1 C1 N4 -0.4(5) 1_654
Cs1 S1 C1 N4 122.8(4) 1_554
Cs1 S1 C1 N4 -126.5(4) 1_564
Cs1 S1 C1 N1 -180.0(3) 1_654
Cs1 S1 C1 N1 -56.7(4) 1_554
Cs1 S1 C1 N1 54.0(4) 1_564
N4 C1 N1 N2 0.0(5) .
S1 C1 N1 N2 179.6(3) .
N4 C1 N1 C2 -179.8(5) .
S1 C1 N1 C2 -0.2(7) .
C1 N1 N2 N3 0.3(5) .
C2 N1 N2 N3 -179.9(4) .
N1 N2 N3 N4 -0.5(5) .
N1 N2 N3 Cs1 179.8(3) .
N3 Cs1 N3 N2 121(100) 2_757
S1 Cs1 N3 N2 179.8(3) 2_856
S1 Cs1 N3 N2 -0.2(3) 1_456
S1 Cs1 N3 N2 -119.4(3) 1_556
S1 Cs1 N3 N2 60.6(3) 2_756
S1 Cs1 N3 N2 122.4(3) 1_546
S1 Cs1 N3 N2 -57.6(3) 2_766
N3 Cs1 N3 N4 -59(100) 2_757
S1 Cs1 N3 N4 0.2(4) 2_856
S1 Cs1 N3 N4 -179.8(4) 1_456
S1 Cs1 N3 N4 61.0(5) 1_556
S1 Cs1 N3 N4 -119.0(5) 2_756
S1 Cs1 N3 N4 -57.3(5) 1_546
S1 Cs1 N3 N4 122.7(5) 2_766
N1 C1 N4 N3 -0.3(5) .
S1 C1 N4 N3 -179.9(3) .
N2 N3 N4 C1 0.5(5) .
Cs1 N3 N4 C1 -179.9(3) .
